data_7719277
loop_
_publ_author_name
'Sawamura, Ryota'
'Horii, Satoshi'
'Tamura, Kousaku'
'Tsuchiya, Satoshi'
'Iki, Nobuhiko'

_publ_section_title
;
 Contrasting effects of ethylene and propylene linkers on the kinetic
 stability of water-soluble near-infrared-absorbing
 diradical-Pt<sup>II</sup> complexes.
;
_journal_issue 36
_journal_name_full 'Dalton transactions (Cambridge, England : 2003)'
_journal_page_first 13598
_journal_page_last 13608
_journal_paper_doi 10.1039/d5dt01798j
_journal_volume 54
_journal_year 2025
_chemical_formula_moiety 'C15 H14 N4 O6 Pt S2, 2(C20 H20 P), 3(H2 O)'
_chemical_formula_sum 'C55 H60 N4 O9 P2 Pt S2'
_chemical_formula_weight 1242.22
_chemical_properties_physical Air-sensitive
_space_group_crystal_system triclinic
_space_group_IT_number 2
_space_group_name_Hall '-P 1'
_space_group_name_H-M_alt 'P -1'
_atom_sites_solution_hydrogens mixed
_atom_sites_solution_primary dual
_audit_block_doi 10.5517/ccdc.csd.cc2mzchh
_audit_creation_date 2025-04-08
_audit_creation_method
;
Olex2 1.5
(compiled 2025.03.04 svn.red2d20d0 for OlexSys, GUI svn.r7188)
;
_audit_update_record
;
2025-04-09 deposited with the CCDC.	2025-08-18 downloaded from the CCDC.
;
_cell_angle_alpha 70.6470(10)
_cell_angle_beta 70.0150(10)
_cell_angle_gamma 64.7980(10)
_cell_formula_units_Z 2
_cell_length_a 12.9759(4)
_cell_length_b 13.0258(4)
_cell_length_c 18.4137(6)
_cell_measurement_reflns_used 9983
_cell_measurement_temperature 100(2)
_cell_measurement_theta_max 25.04
_cell_measurement_theta_min 2.38
_cell_volume 2582.49(14)
_computing_cell_refinement 'SAINT V8.40B (?, 2016)'
_computing_data_reduction 'SAINT V8.40B (?, 2016)'
_computing_molecular_graphics 'Olex2 1.5 (Dolomanov et al., 2009)'
_computing_publication_material 'Olex2 1.5 (Dolomanov et al., 2009)'
_computing_structure_refinement 'SHELXL 2019/3 (Sheldrick, 2015)'
_computing_structure_solution 'SHELXT  (Sheldrick, 2015)'
_diffrn_ambient_temperature 100(2)
_diffrn_detector 'CCD area detector'
_diffrn_detector_area_resol_mean 5.6
_diffrn_detector_type 'Bruker SMART CCD 6000 area detector'
_diffrn_measured_fraction_theta_full 0.994
_diffrn_measured_fraction_theta_max 0.992
_diffrn_measurement_device 'three-circle diffractometer'
_diffrn_measurement_device_type 'Bruker SMART CCD 6000 area detector'
_diffrn_measurement_method '\w scans'
_diffrn_radiation_monochromator graphite
_diffrn_radiation_probe x-ray
_diffrn_radiation_type MoK\a
_diffrn_radiation_wavelength 0.71073
_diffrn_reflns_av_unetI/netI 0.0452
_diffrn_reflns_Laue_measured_fraction_full 0.994
_diffrn_reflns_Laue_measured_fraction_max 0.992
_diffrn_reflns_limit_h_max 15
_diffrn_reflns_limit_h_min -14
_diffrn_reflns_limit_k_max 15
_diffrn_reflns_limit_k_min -14
_diffrn_reflns_limit_l_max 21
_diffrn_reflns_limit_l_min 0
_diffrn_reflns_number 9106
_diffrn_reflns_point_group_measured_fraction_full 0.994
_diffrn_reflns_point_group_measured_fraction_max 0.992
_diffrn_reflns_theta_full 25.000
_diffrn_reflns_theta_max 25.067
_diffrn_reflns_theta_min 1.898
_diffrn_source 'sealed X-ray tube'
_diffrn_source_current 1.4
_diffrn_source_power 0.07
_diffrn_source_target Mo
_diffrn_source_voltage 50.0
_diffrn_standards_number 0
_exptl_absorpt_coefficient_mu 2.922
_exptl_absorpt_correction_T_max 0.7452
_exptl_absorpt_correction_T_min 0.5209
_exptl_absorpt_correction_type multi-scan
_exptl_absorpt_process_details
;
 TWINABS-2012/1 (Bruker,2012) was used for absorption correction.
 
For component 1:
 wR2(int) was 0.0951 before and 0.0374 after correction.
 
For component 2:
 wR2(int) was 0.1175 before and 0.0365 after correction.
 The Ratio of minimum to maximum transmission is 0.70.

Final HKLF 4 output contains 76963 reflections, Rint = 0.1119
 (54151 with I > 3sig(I), Rint = 0.0528)
;
_exptl_crystal_colour violet
_exptl_crystal_colour_primary violet
_exptl_crystal_density_diffrn 1.597
_exptl_crystal_description 'rect. Prism'
_exptl_crystal_F_000 1260
_exptl_crystal_recrystallization_method 'Re-crystallisation from solvent: dimethylsulfoxide and pure water'
_exptl_crystal_size_max 0.25
_exptl_crystal_size_mid 0.2
_exptl_crystal_size_min 0.15
_refine_diff_density_max 1.019
_refine_diff_density_min -2.877
_refine_diff_density_rms 0.193
_refine_ls_extinction_method none
_refine_ls_goodness_of_fit_ref 1.168
_refine_ls_hydrogen_treatment constr
_refine_ls_matrix_type full
_refine_ls_number_parameters 670
_refine_ls_number_reflns 9106
_refine_ls_number_restraints 0
_refine_ls_restrained_S_all 1.168
_refine_ls_R_factor_all 0.0478
_refine_ls_R_factor_gt 0.0372
_refine_ls_shift/su_max 0.001
_refine_ls_shift/su_mean 0.000
_refine_ls_structure_factor_coef Fsqd
_refine_ls_weighting_details 'w=1/[\s^2^(Fo^2^)+(0.0555P)^2^+17.8175P] where P=(Fo^2^+2Fc^2^)/3'
_refine_ls_weighting_scheme calc
_refine_ls_wR_factor_gt 0.1148
_refine_ls_wR_factor_ref 0.1211
_reflns_Friedel_coverage 0.000
_reflns_number_gt 8729
_reflns_number_total 9106
_reflns_threshold_expression 'I > 2\s(I)'
_cod_data_source_file d5dt01798j2.cif
_cod_data_source_block 250328ptpabs_re_twin
_cod_depositor_comments 'Adding full bibliography for 7719276--7719277.cif.'
_cod_database_code 7719277
_shelx_shelxl_version_number 2019/3
_shelx_space_group_comment
;
The symmetry employed for this shelxl refinement is uniquely defined
by the following loop, which should always be used as a source of
symmetry information in preference to the above space-group names.
They are only intended as comments.
;
_shelx_estimated_absorpt_t_max 0.668
_shelx_estimated_absorpt_t_min 0.529
_olex2_refinement_description
;
1. Twinned data refinement
 Scales: 0.9138(16)
 0.0862(16)
2. Fixed Uiso
 At 1.2 times of:
  All C(H) groups, All C(H,H) groups, All N(H) groups
 At 1.5 times of:
  All C(H,H,H) groups, All O(H,H) groups
3.a Free rotating group:
 O7(H7A,H7B), O8(H8A,H8B), O9(H9A,H9B)
3.b Secondary CH2 refined with riding coordinates:
 C13(H13A,H13B), C15(H15A,H15B), C34(H34A,H34B), C54(H54A,H54B), C14(H14A,H14B)
3.c Aromatic/amide H refined with riding coordinates:
 N4(H4), N2(H2), C23(H23), C41(H41), C11(H11), C9(H9), C44(H44), C33(H33),
 C32(H32), C21(H21), C39(H39), C27(H27), C18(H18), C17(H17), C37(H37), C26(H26),
  C53(H53), C12(H12), C43(H43), C38(H38), C40(H40), C45(H45), C19(H19), C5(H5),
 C3(H3), C29(H29), C46(H46), C31(H31), C49(H49), C25(H25), C24(H24), C20(H20),
 C47(H47), C30(H30), C50(H50), C51(H51), C6(H6), C52(H52)
3.d Idealised Me refined as rotating group:
 C35(H35A,H35B,H35C), C55(H55A,H55B,H55C)
;
_olex2_submission_special_instructions 'No special instructions were received'

loop_
_space_group_symop_operation_xyz
'x, y, z'
'-x, -y, -z'

loop_
_atom_site_label
_atom_site_type_symbol
_atom_site_fract_x
_atom_site_fract_y
_atom_site_fract_z
_atom_site_U_iso_or_equiv
_atom_site_adp_type
_atom_site_occupancy
_atom_site_site_symmetry_order
_atom_site_calc_flag
_atom_site_refinement_flags_posn
_atom_site_refinement_flags_adp
_atom_site_refinement_flags_occupancy
_atom_site_disorder_assembly
_atom_site_disorder_group
Pt1 Pt 0.77042(2) 0.71507(2) 0.23402(2) 0.01083(9) Uani 1 1 d . . . . .
S2 S 1.04826(12) 0.90510(12) -0.14677(8) 0.0130(3) Uani 1 1 d . . . . .
P1 P 0.85866(13) 0.31787(12) 0.70316(8) 0.0128(3) Uani 1 1 d . . . . .
S1 S 0.46915(13) 0.75299(13) 0.61733(8) 0.0172(3) Uani 1 1 d . . . . .
P2 P 1.37284(13) 0.12290(13) 0.20933(9) 0.0150(3) Uani 1 1 d . . . . .
O4 O 0.9791(4) 0.9378(4) -0.2039(2) 0.0199(9) Uani 1 1 d . . . . .
O7 O 0.7257(4) 1.0157(4) 0.2897(3) 0.0219(9) Uani 1 1 d G . . . .
H7A H 0.668962 1.058162 0.319216 0.033 Uiso 1 1 d G U . . .
H7B H 0.755939 1.062549 0.253849 0.033 Uiso 1 1 d G U . . .
O5 O 1.0474(4) 1.0038(4) -0.1259(2) 0.0175(9) Uani 1 1 d . . . . .
O6 O 1.1674(4) 0.8252(4) -0.1715(3) 0.0211(9) Uani 1 1 d . . . . .
O1 O 0.4594(4) 0.8744(4) 0.6008(3) 0.0232(10) Uani 1 1 d . . . . .
O2 O 0.3584(4) 0.7409(4) 0.6299(3) 0.0264(10) Uani 1 1 d . . . . .
O3 O 0.5291(5) 0.6793(5) 0.6797(3) 0.0355(12) Uani 1 1 d . . . . .
O8 O 0.8853(4) 0.1519(5) 0.3500(3) 0.0335(12) Uani 1 1 d G . . . .
H8A H 0.813335 0.190755 0.350699 0.050 Uiso 1 1 d G U . . .
H8B H 0.915175 0.137160 0.304074 0.050 Uiso 1 1 d G U . . .
N1 N 0.7127(4) 0.5983(4) 0.3168(3) 0.0130(9) Uani 1 1 d . . . . .
O9 O 0.3715(5) 0.6204(5) 0.8382(3) 0.0352(12) Uani 1 1 d G . . . .
H9A H 0.301717 0.668822 0.841467 0.053 Uiso 1 1 d G U . . .
H9B H 0.403392 0.631476 0.788894 0.053 Uiso 1 1 d G U . . .
N3 N 0.8256(4) 0.6384(4) 0.1453(3) 0.0135(10) Uani 1 1 d . . . . .
N4 N 0.8357(4) 0.8258(4) 0.1501(3) 0.0143(10) Uani 1 1 d . . . . .
H4 H 0.834348 0.888778 0.158974 0.017 Uiso 1 1 calc R U . . .
N2 N 0.7089(4) 0.7903(4) 0.3238(3) 0.0145(10) Uani 1 1 d . . . . .
H2 H 0.713528 0.857806 0.319173 0.017 Uiso 1 1 calc R U . . .
C22 C 0.7802(5) 0.3326(5) 0.8032(3) 0.0145(11) Uani 1 1 d . . . . .
C23 C 0.6737(5) 0.4253(5) 0.8151(4) 0.0177(12) Uani 1 1 d . . . . .
H23 H 0.643718 0.478189 0.770995 0.021 Uiso 1 1 calc R U . . .
C41 C 1.1871(5) 0.0700(5) 0.3228(4) 0.0183(12) Uani 1 1 d . . . . .
H41 H 1.154537 0.084250 0.279901 0.022 Uiso 1 1 calc R U . . .
C11 C 0.9682(5) 0.7265(5) -0.0642(3) 0.0154(12) Uani 1 1 d . . . . .
H11 H 0.996309 0.703840 -0.113505 0.018 Uiso 1 1 calc R U . . .
C9 C 0.9379(5) 0.8640(5) 0.0101(3) 0.0144(11) Uani 1 1 d . . . . .
H9 H 0.945820 0.932019 0.012463 0.017 Uiso 1 1 calc R U . . .
C16 C 0.8908(5) 0.4475(5) 0.6491(3) 0.0130(11) Uani 1 1 d . . . . .
C48 C 1.3963(5) 0.0213(5) 0.1542(3) 0.0139(11) Uani 1 1 d . . . . .
C44 C 1.1348(6) 0.4506(6) 0.1646(4) 0.0227(13) Uani 1 1 d . . . . .
H44 H 1.067199 0.501203 0.193113 0.027 Uiso 1 1 calc R U . . .
C33 C 0.6706(6) 0.2682(6) 0.7015(4) 0.0208(13) Uani 1 1 d . . . . .
H33 H 0.645284 0.264996 0.756842 0.025 Uiso 1 1 calc R U . . .
C42 C 1.2902(5) 0.2650(5) 0.1613(4) 0.0172(12) Uani 1 1 d . . . . .
C32 C 0.6098(6) 0.2433(5) 0.6641(4) 0.0223(13) Uani 1 1 d . . . . .
H32 H 0.542104 0.223985 0.693993 0.027 Uiso 1 1 calc R U . . .
C21 C 0.9971(5) 0.4531(5) 0.6458(4) 0.0181(12) Uani 1 1 d . . . . .
H21 H 1.055882 0.385813 0.666481 0.022 Uiso 1 1 calc R U . . .
C1 C 0.6633(5) 0.6231(5) 0.3896(4) 0.0139(11) Uani 1 1 d . . . . .
C39 C 1.1781(5) 0.0119(5) 0.4626(4) 0.0199(13) Uani 1 1 d . . . . .
H39 H 1.138640 -0.013653 0.515201 0.024 Uiso 1 1 calc R U . . .
C36 C 1.2947(5) 0.0832(5) 0.3091(3) 0.0156(12) Uani 1 1 d . . . . .
C7 C 0.8736(5) 0.6952(5) 0.0745(3) 0.0132(11) Uani 1 1 d . . . . .
C28 C 0.7690(5) 0.2981(5) 0.6570(4) 0.0159(12) Uani 1 1 d . . . . .
C13 C 0.7168(6) 0.4926(5) 0.3022(4) 0.0194(12) Uani 1 1 d . . . . .
H13A H 0.640904 0.507397 0.292200 0.023 Uiso 1 1 calc R U . . .
H13B H 0.727054 0.429913 0.350354 0.023 Uiso 1 1 calc R U . . .
C2 C 0.6595(5) 0.7333(5) 0.3927(3) 0.0136(11) Uani 1 1 d . . . . .
C27 C 0.8257(5) 0.2549(5) 0.8672(4) 0.0161(12) Uani 1 1 d . . . . .
H27 H 0.897713 0.191798 0.859029 0.019 Uiso 1 1 calc R U . . .
C18 C 0.8264(6) 0.6497(5) 0.5835(4) 0.0194(12) Uani 1 1 d . . . . .
H18 H 0.768301 0.716500 0.561777 0.023 Uiso 1 1 calc R U . . .
C8 C 0.8828(5) 0.7994(5) 0.0781(3) 0.0137(11) Uani 1 1 d . . . . .
C17 C 0.8060(5) 0.5453(5) 0.6172(3) 0.0167(12) Uani 1 1 d . . . . .
H17 H 0.734115 0.540980 0.618446 0.020 Uiso 1 1 calc R U . . .
C37 C 1.3436(6) 0.0609(5) 0.3721(4) 0.0187(12) Uani 1 1 d . . . . .
H37 H 1.416171 0.070092 0.362683 0.022 Uiso 1 1 calc R U . . .
C15 C 0.8077(6) 0.5319(5) 0.1532(4) 0.0197(13) Uani 1 1 d . . . . .
H15A H 0.867591 0.490857 0.111891 0.024 Uiso 1 1 calc R U . . .
H15B H 0.729832 0.552309 0.143867 0.024 Uiso 1 1 calc R U . . .
C26 C 0.7638(6) 0.2713(5) 0.9433(4) 0.0200(13) Uani 1 1 d . . . . .
H26 H 0.794273 0.219305 0.987452 0.024 Uiso 1 1 calc R U . . .
C53 C 1.5006(6) -0.0752(6) 0.1486(4) 0.0212(13) Uani 1 1 d . . . . .
H53 H 1.560866 -0.083896 0.170832 0.025 Uiso 1 1 calc R U . . .
C34 C 0.9918(5) 0.1942(5) 0.7046(3) 0.0155(12) Uani 1 1 d . . . . .
H34A H 1.040538 0.206083 0.730189 0.019 Uiso 1 1 calc R U . . .
H34B H 0.972310 0.124575 0.737476 0.019 Uiso 1 1 calc R U . . .
C12 C 0.9167(5) 0.6615(5) 0.0013(4) 0.0149(11) Uani 1 1 d . . . . .
H12 H 0.909905 0.593715 -0.002518 0.018 Uiso 1 1 calc R U . . .
C43 C 1.1927(6) 0.3398(6) 0.2043(4) 0.0214(13) Uani 1 1 d . . . . .
H43 H 1.166432 0.315382 0.259853 0.026 Uiso 1 1 calc R U . . .
C35 C 1.0638(6) 0.1709(6) 0.6229(4) 0.0239(14) Uani 1 1 d . . . . .
H35A H 1.079764 0.240863 0.588851 0.036 Uiso 1 1 calc R U . . .
H35B H 1.019804 0.150266 0.599476 0.036 Uiso 1 1 calc R U . . .
H35C H 1.137995 0.106584 0.628001 0.036 Uiso 1 1 calc R U . . .
C38 C 1.2841(5) 0.0250(5) 0.4489(4) 0.0183(12) Uani 1 1 d . . . . .
H38 H 1.316460 0.009442 0.492190 0.022 Uiso 1 1 calc R U . . .
C40 C 1.1297(6) 0.0359(5) 0.4000(4) 0.0232(13) Uani 1 1 d . . . . .
H40 H 1.055865 0.028831 0.410186 0.028 Uiso 1 1 calc R U . . .
C10 C 0.9800(5) 0.8268(5) -0.0595(3) 0.0137(11) Uani 1 1 d . . . . .
C45 C 1.1742(6) 0.4878(6) 0.0844(4) 0.0245(14) Uani 1 1 d . . . . .
H45 H 1.134169 0.563843 0.058077 0.029 Uiso 1 1 calc R U . . .
C19 C 0.9308(5) 0.6564(5) 0.5813(3) 0.0182(12) Uani 1 1 d . . . . .
H19 H 0.943967 0.728043 0.558977 0.022 Uiso 1 1 calc R U . . .
C54 C 1.5114(5) 0.1206(6) 0.2115(4) 0.0198(13) Uani 1 1 d . . . . .
H54A H 1.496383 0.178199 0.241480 0.024 Uiso 1 1 calc R U . . .
H54B H 1.553331 0.042932 0.240743 0.024 Uiso 1 1 calc R U . . .
C5 C 0.5679(5) 0.5909(5) 0.5277(3) 0.0169(12) Uani 1 1 d . . . . .
H5 H 0.539960 0.542169 0.574782 0.020 Uiso 1 1 calc R U . . .
C3 C 0.6022(5) 0.7732(5) 0.4636(4) 0.0162(12) Uani 1 1 d . . . . .
H3 H 0.595173 0.847613 0.466098 0.019 Uiso 1 1 calc R U . . .
C29 C 0.8047(5) 0.3035(5) 0.5760(4) 0.0182(12) Uani 1 1 d . . . . .
H29 H 0.869561 0.327034 0.545249 0.022 Uiso 1 1 calc R U . . .
C46 C 1.2729(6) 0.4139(6) 0.0420(4) 0.0244(14) Uani 1 1 d . . . . .
H46 H 1.301490 0.440386 -0.012954 0.029 Uiso 1 1 calc R U . . .
C31 C 0.6470(6) 0.2464(5) 0.5844(4) 0.0225(13) Uani 1 1 d . . . . .
H31 H 0.604806 0.229103 0.559584 0.027 Uiso 1 1 calc R U . . .
C49 C 1.3081(6) 0.0346(5) 0.1211(4) 0.0200(13) Uani 1 1 d . . . . .
H49 H 1.237936 0.100721 0.124022 0.024 Uiso 1 1 calc R U . . .
C25 C 0.6586(6) 0.3624(6) 0.9553(4) 0.0218(13) Uani 1 1 d . . . . .
H25 H 0.617332 0.372724 1.007537 0.026 Uiso 1 1 calc R U . . .
C24 C 0.6125(6) 0.4396(6) 0.8909(4) 0.0215(13) Uani 1 1 d . . . . .
H24 H 0.539470 0.501452 0.899289 0.026 Uiso 1 1 calc R U . . .
C20 C 1.0171(5) 0.5575(5) 0.6122(4) 0.0199(13) Uani 1 1 d . . . . .
H20 H 1.089418 0.561652 0.610216 0.024 Uiso 1 1 calc R U . . .
C47 C 1.3290(6) 0.3026(6) 0.0798(4) 0.0206(13) Uani 1 1 d . . . . .
H47 H 1.394213 0.251195 0.050421 0.025 Uiso 1 1 calc R U . . .
C30 C 0.7457(6) 0.2745(5) 0.5396(4) 0.0218(13) Uani 1 1 d . . . . .
H30 H 0.772636 0.273898 0.484796 0.026 Uiso 1 1 calc R U . . .
C50 C 1.3239(6) -0.0499(6) 0.0840(4) 0.0232(13) Uani 1 1 d . . . . .
H50 H 1.263786 -0.041968 0.061962 0.028 Uiso 1 1 calc R U . . .
C4 C 0.5566(5) 0.7028(5) 0.5291(3) 0.0147(11) Uani 1 1 d . . . . .
C51 C 1.4269(6) -0.1458(6) 0.0788(4) 0.0226(13) Uani 1 1 d . . . . .
H51 H 1.436764 -0.203191 0.053438 0.027 Uiso 1 1 calc R U . . .
C14 C 0.8145(6) 0.4514(5) 0.2327(4) 0.0225(13) Uani 1 1 d . . . . .
H14A H 0.889963 0.436648 0.243258 0.027 Uiso 1 1 calc R U . . .
H14B H 0.815526 0.376205 0.230112 0.027 Uiso 1 1 calc R U . . .
C55 C 1.5912(6) 0.1470(7) 0.1303(4) 0.0284(15) Uani 1 1 d . . . . .
H55A H 1.667105 0.136677 0.136835 0.043 Uiso 1 1 calc R U . . .
H55B H 1.554948 0.227458 0.103349 0.043 Uiso 1 1 calc R U . . .
H55C H 1.602611 0.093942 0.098693 0.043 Uiso 1 1 calc R U . . .
C6 C 0.6186(5) 0.5522(5) 0.4591(4) 0.0173(12) Uani 1 1 d . . . . .
H6 H 0.623974 0.477696 0.457963 0.021 Uiso 1 1 calc R U . . .
C52 C 1.5154(5) -0.1582(6) 0.1103(4) 0.0227(13) Uani 1 1 d . . . . .
H52 H 1.586262 -0.223348 0.105832 0.027 Uiso 1 1 calc R U . . .

loop_
_atom_site_aniso_label
_atom_site_aniso_U_11
_atom_site_aniso_U_22
_atom_site_aniso_U_33
_atom_site_aniso_U_23
_atom_site_aniso_U_13
_atom_site_aniso_U_12
Pt1 0.01236(13) 0.01022(13) 0.01057(13) -0.00149(8) -0.00205(8) -0.00566(9)
S2 0.0132(7) 0.0122(6) 0.0122(6) -0.0013(5) -0.0017(5) -0.0053(5)
P1 0.0150(7) 0.0109(7) 0.0126(7) -0.0008(5) -0.0049(5) -0.0046(6)
S1 0.0133(7) 0.0231(8) 0.0137(7) -0.0050(6) -0.0003(5) -0.0066(6)
P2 0.0165(7) 0.0178(7) 0.0136(7) -0.0024(6) -0.0044(6) -0.0087(6)
O4 0.023(2) 0.022(2) 0.014(2) 0.0044(17) -0.0063(17) -0.0109(18)
O7 0.023(2) 0.014(2) 0.027(2) -0.0054(18) -0.0030(18) -0.0064(18)
O5 0.024(2) 0.016(2) 0.015(2) -0.0032(16) -0.0002(17) -0.0131(18)
O6 0.015(2) 0.017(2) 0.022(2) -0.0037(17) 0.0024(17) -0.0023(17)
O1 0.025(2) 0.028(2) 0.021(2) -0.0140(19) 0.0036(18) -0.015(2)
O2 0.017(2) 0.026(2) 0.036(3) -0.012(2) 0.0044(19) -0.0111(19)
O3 0.032(3) 0.045(3) 0.014(2) -0.008(2) -0.005(2) 0.002(2)
O8 0.022(2) 0.050(3) 0.022(2) -0.010(2) -0.007(2) -0.003(2)
N1 0.013(2) 0.014(2) 0.014(2) -0.0041(19) -0.0047(19) -0.0039(19)
O9 0.030(3) 0.031(3) 0.028(3) -0.002(2) -0.005(2) 0.000(2)
N3 0.017(2) 0.011(2) 0.013(2) 0.0002(18) -0.0037(19) -0.0069(19)
N4 0.015(2) 0.012(2) 0.018(2) -0.0051(19) -0.0045(19) -0.0038(19)
N2 0.017(2) 0.011(2) 0.018(2) -0.0026(19) -0.0047(19) -0.0063(19)
C22 0.015(3) 0.015(3) 0.014(3) -0.002(2) -0.001(2) -0.009(2)
C23 0.014(3) 0.018(3) 0.019(3) -0.007(2) -0.005(2) -0.001(2)
C41 0.012(3) 0.023(3) 0.020(3) -0.001(2) -0.003(2) -0.009(2)
C11 0.018(3) 0.013(3) 0.014(3) -0.003(2) -0.003(2) -0.005(2)
C9 0.018(3) 0.011(3) 0.015(3) -0.003(2) -0.005(2) -0.005(2)
C16 0.015(3) 0.013(3) 0.009(2) -0.002(2) -0.003(2) -0.003(2)
C48 0.014(3) 0.017(3) 0.012(3) -0.004(2) -0.001(2) -0.008(2)
C44 0.021(3) 0.023(3) 0.029(3) -0.009(3) -0.007(3) -0.009(3)
C33 0.020(3) 0.021(3) 0.020(3) -0.001(2) -0.006(2) -0.007(3)
C42 0.015(3) 0.020(3) 0.020(3) -0.004(2) -0.006(2) -0.009(2)
C32 0.021(3) 0.017(3) 0.028(3) 0.002(3) -0.011(3) -0.007(3)
C21 0.017(3) 0.018(3) 0.021(3) 0.001(2) -0.010(2) -0.007(2)
C1 0.011(3) 0.014(3) 0.020(3) 0.000(2) -0.007(2) -0.008(2)
C39 0.020(3) 0.016(3) 0.019(3) -0.004(2) 0.002(2) -0.006(2)
C36 0.019(3) 0.012(3) 0.015(3) -0.006(2) 0.000(2) -0.005(2)
C7 0.011(3) 0.012(3) 0.016(3) -0.003(2) -0.005(2) -0.002(2)
C28 0.018(3) 0.011(3) 0.019(3) 0.000(2) -0.010(2) -0.004(2)
C13 0.026(3) 0.014(3) 0.020(3) -0.004(2) -0.006(3) -0.009(3)
C2 0.012(3) 0.016(3) 0.012(3) 0.001(2) -0.005(2) -0.006(2)
C27 0.019(3) 0.016(3) 0.017(3) -0.004(2) -0.004(2) -0.009(2)
C18 0.026(3) 0.014(3) 0.018(3) -0.002(2) -0.009(2) -0.006(2)
C8 0.011(3) 0.015(3) 0.017(3) -0.006(2) -0.004(2) -0.005(2)
C17 0.017(3) 0.017(3) 0.017(3) -0.004(2) -0.004(2) -0.007(2)
C37 0.022(3) 0.016(3) 0.019(3) -0.006(2) -0.004(2) -0.007(2)
C15 0.026(3) 0.018(3) 0.018(3) -0.007(2) -0.001(2) -0.011(3)
C26 0.029(3) 0.021(3) 0.014(3) -0.001(2) -0.005(2) -0.015(3)
C53 0.022(3) 0.023(3) 0.020(3) -0.003(3) -0.005(2) -0.010(3)
C34 0.016(3) 0.012(3) 0.016(3) 0.000(2) -0.008(2) -0.002(2)
C12 0.013(3) 0.011(3) 0.020(3) -0.005(2) -0.006(2) -0.001(2)
C43 0.021(3) 0.022(3) 0.021(3) -0.002(3) -0.006(3) -0.009(3)
C35 0.021(3) 0.026(3) 0.019(3) -0.009(3) -0.007(3) 0.002(3)
C38 0.023(3) 0.013(3) 0.014(3) -0.003(2) -0.003(2) -0.003(2)
C40 0.021(3) 0.018(3) 0.028(3) -0.002(3) -0.004(3) -0.008(3)
C10 0.011(3) 0.015(3) 0.014(3) -0.001(2) -0.004(2) -0.004(2)
C45 0.030(4) 0.020(3) 0.032(4) -0.001(3) -0.016(3) -0.012(3)
C19 0.019(3) 0.019(3) 0.015(3) -0.002(2) 0.000(2) -0.008(2)
C54 0.017(3) 0.029(3) 0.017(3) -0.002(3) -0.005(2) -0.013(3)
C5 0.018(3) 0.021(3) 0.013(3) -0.001(2) -0.005(2) -0.010(2)
C3 0.015(3) 0.015(3) 0.019(3) -0.005(2) -0.007(2) -0.003(2)
C29 0.020(3) 0.015(3) 0.016(3) -0.002(2) -0.005(2) -0.004(2)
C46 0.028(4) 0.028(3) 0.022(3) -0.003(3) -0.008(3) -0.014(3)
C31 0.028(3) 0.011(3) 0.034(4) -0.004(3) -0.020(3) -0.002(3)
C49 0.021(3) 0.017(3) 0.024(3) -0.008(2) -0.009(2) -0.003(2)
C25 0.024(3) 0.023(3) 0.019(3) -0.008(3) 0.001(2) -0.012(3)
C24 0.021(3) 0.019(3) 0.024(3) -0.007(3) -0.002(3) -0.008(3)
C20 0.017(3) 0.019(3) 0.022(3) -0.001(2) -0.005(2) -0.007(2)
C47 0.020(3) 0.023(3) 0.019(3) -0.006(3) -0.005(2) -0.006(3)
C30 0.029(3) 0.015(3) 0.021(3) -0.004(2) -0.013(3) -0.002(3)
C50 0.023(3) 0.031(4) 0.021(3) -0.008(3) -0.006(3) -0.012(3)
C4 0.011(3) 0.021(3) 0.010(3) -0.006(2) -0.002(2) -0.003(2)
C51 0.029(4) 0.022(3) 0.018(3) -0.007(2) 0.000(3) -0.012(3)
C14 0.030(4) 0.014(3) 0.023(3) -0.005(3) 0.000(3) -0.012(3)
C55 0.032(4) 0.046(4) 0.017(3) -0.001(3) -0.004(3) -0.029(3)
C6 0.020(3) 0.016(3) 0.018(3) 0.000(2) -0.006(2) -0.009(2)
C52 0.015(3) 0.022(3) 0.027(3) -0.008(3) -0.005(3) 0.000(2)

loop_
_atom_type_symbol
_atom_type_description
_atom_type_scat_dispersion_real
_atom_type_scat_dispersion_imag
_atom_type_scat_source
C C 0.0033 0.0016 'International Tables Vol C Tables 4.2.6.8 and 6.1.1.4'
H H 0.0000 0.0000 'International Tables Vol C Tables 4.2.6.8 and 6.1.1.4'
N N 0.0061 0.0033 'International Tables Vol C Tables 4.2.6.8 and 6.1.1.4'
O O 0.0106 0.0060 'International Tables Vol C Tables 4.2.6.8 and 6.1.1.4'
P P 0.1023 0.0942 'International Tables Vol C Tables 4.2.6.8 and 6.1.1.4'
Pt Pt -1.7033 8.3905 'International Tables Vol C Tables 4.2.6.8 and 6.1.1.4'
S S 0.1246 0.1234 'International Tables Vol C Tables 4.2.6.8 and 6.1.1.4'

loop_
_geom_angle_atom_site_label_1
_geom_angle_atom_site_label_2
_geom_angle_atom_site_label_3
_geom_angle
_geom_angle_site_symmetry_1
_geom_angle_site_symmetry_3
_geom_angle_publ_flag
N1 Pt1 N4 177.18(19) . . ?
N3 Pt1 N1 98.1(2) . . ?
N3 Pt1 N4 80.3(2) . . ?
N2 Pt1 N1 80.2(2) . . ?
N2 Pt1 N3 177.51(19) . . ?
N2 Pt1 N4 101.5(2) . . ?
O4 S2 O6 111.8(3) . . ?
O4 S2 C10 105.7(3) . . ?
O5 S2 O4 113.6(3) . . ?
O5 S2 O6 112.1(3) . . ?
O5 S2 C10 106.5(3) . . ?
O6 S2 C10 106.5(3) . . ?
C16 P1 C22 109.0(3) . . ?
C16 P1 C28 109.5(3) . . ?
C28 P1 C22 109.2(3) . . ?
C34 P1 C22 109.6(3) . . ?
C34 P1 C16 110.1(3) . . ?
C34 P1 C28 109.4(3) . . ?
O1 S1 C4 105.9(3) . . ?
O2 S1 O1 112.8(3) . . ?
O2 S1 O3 112.6(3) . . ?
O2 S1 C4 104.8(3) . . ?
O3 S1 O1 112.9(3) . . ?
O3 S1 C4 107.1(3) . . ?
C48 P2 C42 107.9(3) . . ?
C48 P2 C36 109.5(3) . . ?
C48 P2 C54 109.9(3) . . ?
C42 P2 C54 110.1(3) . . ?
C36 P2 C42 110.8(3) . . ?
C36 P2 C54 108.6(3) . . ?
H7A O7 H7B 104.5 . . ?
H8A O8 H8B 104.5 . . ?
C1 N1 Pt1 115.7(4) . . ?
C1 N1 C13 120.8(5) . . ?
C13 N1 Pt1 123.4(4) . . ?
H9A O9 H9B 104.5 . . ?
C7 N3 Pt1 115.9(4) . . ?
C7 N3 C15 121.6(5) . . ?
C15 N3 Pt1 122.3(4) . . ?
Pt1 N4 H4 122.0 . . ?
C8 N4 Pt1 115.9(4) . . ?
C8 N4 H4 122.0 . . ?
Pt1 N2 H2 121.9 . . ?
C2 N2 Pt1 116.3(4) . . ?
C2 N2 H2 121.9 . . ?
C23 C22 P1 118.6(4) . . ?
C27 C22 P1 120.7(5) . . ?
C27 C22 C23 120.7(5) . . ?
C22 C23 H23 120.0 . . ?
C24 C23 C22 119.9(6) . . ?
C24 C23 H23 120.0 . . ?
C36 C41 H41 120.7 . . ?
C40 C41 H41 120.7 . . ?
C40 C41 C36 118.7(6) . . ?
C12 C11 H11 119.6 . . ?
C12 C11 C10 120.8(5) . . ?
C10 C11 H11 119.6 . . ?
C8 C9 H9 120.6 . . ?
C10 C9 H9 120.6 . . ?
C10 C9 C8 118.8(5) . . ?
C21 C16 P1 119.5(4) . . ?
C17 C16 P1 120.2(5) . . ?
C17 C16 C21 120.0(6) . . ?
C53 C48 P2 119.6(5) . . ?
C49 C48 P2 120.0(5) . . ?
C49 C48 C53 120.3(6) . . ?
C43 C44 H44 119.6 . . ?
C45 C44 H44 119.6 . . ?
C45 C44 C43 120.8(6) . . ?
C32 C33 H33 120.3 . . ?
C32 C33 C28 119.5(6) . . ?
C28 C33 H33 120.3 . . ?
C43 C42 P2 121.4(5) . . ?
C47 C42 P2 118.6(5) . . ?
C47 C42 C43 119.9(6) . . ?
C33 C32 H32 119.8 . . ?
C31 C32 C33 120.4(6) . . ?
C31 C32 H32 119.8 . . ?
C16 C21 H21 120.1 . . ?
C20 C21 C16 119.8(6) . . ?
C20 C21 H21 120.1 . . ?
N1 C1 C2 113.8(5) . . ?
N1 C1 C6 126.6(5) . . ?
C6 C1 C2 119.6(5) . . ?
C38 C39 H39 120.0 . . ?
C40 C39 H39 120.0 . . ?
C40 C39 C38 120.1(6) . . ?
C41 C36 P2 119.4(5) . . ?
C37 C36 P2 119.7(5) . . ?
C37 C36 C41 120.8(6) . . ?
N3 C7 C8 113.7(5) . . ?
N3 C7 C12 127.5(5) . . ?
C12 C7 C8 118.8(5) . . ?
C33 C28 P1 121.4(5) . . ?
C29 C28 P1 118.6(5) . . ?
C29 C28 C33 119.8(6) . . ?
N1 C13 H13A 108.8 . . ?
N1 C13 H13B 108.8 . . ?
N1 C13 C14 113.6(5) . . ?
H13A C13 H13B 107.7 . . ?
C14 C13 H13A 108.8 . . ?
C14 C13 H13B 108.8 . . ?
N2 C2 C1 114.0(5) . . ?
N2 C2 C3 126.7(5) . . ?
C3 C2 C1 119.2(5) . . ?
C22 C27 H27 120.6 . . ?
C22 C27 C26 118.8(6) . . ?
C26 C27 H27 120.6 . . ?
C17 C18 H18 119.8 . . ?
C19 C18 H18 119.8 . . ?
C19 C18 C17 120.3(6) . . ?
N4 C8 C9 125.7(5) . . ?
N4 C8 C7 114.1(5) . . ?
C9 C8 C7 120.3(5) . . ?
C16 C17 C18 119.9(6) . . ?
C16 C17 H17 120.0 . . ?
C18 C17 H17 120.0 . . ?
C36 C37 H37 120.6 . . ?
C38 C37 C36 118.9(6) . . ?
C38 C37 H37 120.6 . . ?
N3 C15 H15A 108.9 . . ?
N3 C15 H15B 108.9 . . ?
N3 C15 C14 113.4(5) . . ?
H15A C15 H15B 107.7 . . ?
C14 C15 H15A 108.9 . . ?
C14 C15 H15B 108.9 . . ?
C27 C26 H26 119.7 . . ?
C25 C26 C27 120.7(6) . . ?
C25 C26 H26 119.7 . . ?
C48 C53 H53 120.2 . . ?
C52 C53 C48 119.5(6) . . ?
C52 C53 H53 120.2 . . ?
P1 C34 H34A 108.7 . . ?
P1 C34 H34B 108.7 . . ?
H34A C34 H34B 107.6 . . ?
C35 C34 P1 114.1(4) . . ?
C35 C34 H34A 108.7 . . ?
C35 C34 H34B 108.7 . . ?
C11 C12 C7 119.9(5) . . ?
C11 C12 H12 120.0 . . ?
C7 C12 H12 120.0 . . ?
C44 C43 C42 119.0(6) . . ?
C44 C43 H43 120.5 . . ?
C42 C43 H43 120.5 . . ?
C34 C35 H35A 109.5 . . ?
C34 C35 H35B 109.5 . . ?
C34 C35 H35C 109.5 . . ?
H35A C35 H35B 109.5 . . ?
H35A C35 H35C 109.5 . . ?
H35B C35 H35C 109.5 . . ?
C39 C38 C37 120.5(6) . . ?
C39 C38 H38 119.7 . . ?
C37 C38 H38 119.7 . . ?
C41 C40 H40 119.5 . . ?
C39 C40 C41 121.0(6) . . ?
C39 C40 H40 119.5 . . ?
C11 C10 S2 117.8(4) . . ?
C9 C10 S2 120.8(5) . . ?
C9 C10 C11 121.4(5) . . ?
C44 C45 H45 120.0 . . ?
C44 C45 C46 120.0(6) . . ?
C46 C45 H45 120.0 . . ?
C18 C19 H19 120.1 . . ?
C18 C19 C20 119.8(6) . . ?
C20 C19 H19 120.1 . . ?
P2 C54 H54A 108.6 . . ?
P2 C54 H54B 108.6 . . ?
H54A C54 H54B 107.5 . . ?
C55 C54 P2 114.9(4) . . ?
C55 C54 H54A 108.6 . . ?
C55 C54 H54B 108.6 . . ?
C4 C5 H5 119.8 . . ?
C6 C5 H5 119.8 . . ?
C6 C5 C4 120.3(5) . . ?
C2 C3 H3 120.5 . . ?
C4 C3 C2 119.1(5) . . ?
C4 C3 H3 120.5 . . ?
C28 C29 H29 119.9 . . ?
C28 C29 C30 120.3(6) . . ?
C30 C29 H29 119.9 . . ?
C45 C46 H46 120.0 . . ?
C47 C46 C45 120.0(6) . . ?
C47 C46 H46 120.0 . . ?
C32 C31 H31 119.7 . . ?
C32 C31 C30 120.7(6) . . ?
C30 C31 H31 119.7 . . ?
C48 C49 H49 120.3 . . ?
C50 C49 C48 119.3(6) . . ?
C50 C49 H49 120.3 . . ?
C26 C25 H25 119.8 . . ?
C26 C25 C24 120.4(6) . . ?
C24 C25 H25 119.8 . . ?
C23 C24 C25 119.5(6) . . ?
C23 C24 H24 120.2 . . ?
C25 C24 H24 120.2 . . ?
C21 C20 C19 120.0(6) . . ?
C21 C20 H20 120.0 . . ?
C19 C20 H20 120.0 . . ?
C42 C47 H47 119.9 . . ?
C46 C47 C42 120.2(6) . . ?
C46 C47 H47 119.9 . . ?
C29 C30 H30 120.4 . . ?
C31 C30 C29 119.3(6) . . ?
C31 C30 H30 120.4 . . ?
C49 C50 H50 119.8 . . ?
C51 C50 C49 120.4(6) . . ?
C51 C50 H50 119.8 . . ?
C5 C4 S1 116.4(4) . . ?
C3 C4 S1 121.6(5) . . ?
C3 C4 C5 121.7(5) . . ?
C50 C51 H51 119.8 . . ?
C52 C51 C50 120.4(6) . . ?
C52 C51 H51 119.8 . . ?
C13 C14 H14A 108.2 . . ?
C13 C14 H14B 108.2 . . ?
C15 C14 C13 116.3(5) . . ?
C15 C14 H14A 108.2 . . ?
C15 C14 H14B 108.2 . . ?
H14A C14 H14B 107.4 . . ?
C54 C55 H55A 109.5 . . ?
C54 C55 H55B 109.5 . . ?
C54 C55 H55C 109.5 . . ?
H55A C55 H55B 109.5 . . ?
H55A C55 H55C 109.5 . . ?
H55B C55 H55C 109.5 . . ?
C1 C6 H6 120.1 . . ?
C5 C6 C1 119.9(6) . . ?
C5 C6 H6 120.1 . . ?
C53 C52 H52 120.0 . . ?
C51 C52 C53 120.0(6) . . ?
C51 C52 H52 120.0 . . ?

loop_
_geom_bond_atom_site_label_1
_geom_bond_atom_site_label_2
_geom_bond_distance
_geom_bond_site_symmetry_2
_geom_bond_publ_flag
Pt1 N1 1.963(5) . ?
Pt1 N3 1.962(5) . ?
Pt1 N4 1.963(5) . ?
Pt1 N2 1.959(5) . ?
S2 O4 1.455(4) . ?
S2 O5 1.453(4) . ?
S2 O6 1.464(4) . ?
S2 C10 1.765(6) . ?
P1 C22 1.803(6) . ?
P1 C16 1.793(6) . ?
P1 C28 1.794(6) . ?
P1 C34 1.793(6) . ?
S1 O1 1.465(5) . ?
S1 O2 1.444(5) . ?
S1 O3 1.446(5) . ?
S1 C4 1.779(6) . ?
P2 C48 1.791(6) . ?
P2 C42 1.798(6) . ?
P2 C36 1.793(6) . ?
P2 C54 1.800(6) . ?
O7 H7A 0.8501 . ?
O7 H7B 0.8499 . ?
O8 H8A 0.8500 . ?
O8 H8B 0.8499 . ?
N1 C1 1.353(8) . ?
N1 C13 1.464(8) . ?
O9 H9A 0.8499 . ?
O9 H9B 0.8499 . ?
N3 C7 1.353(8) . ?
N3 C15 1.456(8) . ?
N4 H4 0.8800 . ?
N4 C8 1.349(8) . ?
N2 H2 0.8800 . ?
N2 C2 1.341(8) . ?
C22 C23 1.401(8) . ?
C22 C27 1.392(8) . ?
C23 H23 0.9500 . ?
C23 C24 1.379(9) . ?
C41 H41 0.9500 . ?
C41 C36 1.405(8) . ?
C41 C40 1.383(9) . ?
C11 H11 0.9500 . ?
C11 C12 1.369(9) . ?
C11 C10 1.413(8) . ?
C9 H9 0.9500 . ?
C9 C8 1.411(8) . ?
C9 C10 1.372(8) . ?
C16 C21 1.393(8) . ?
C16 C17 1.390(8) . ?
C48 C53 1.401(9) . ?
C48 C49 1.396(8) . ?
C44 H44 0.9500 . ?
C44 C43 1.391(9) . ?
C44 C45 1.377(10) . ?
C33 H33 0.9500 . ?
C33 C32 1.393(9) . ?
C33 C28 1.397(9) . ?
C42 C43 1.398(9) . ?
C42 C47 1.396(9) . ?
C32 H32 0.9500 . ?
C32 C31 1.371(10) . ?
C21 H21 0.9500 . ?
C21 C20 1.389(9) . ?
C1 C2 1.435(8) . ?
C1 C6 1.412(8) . ?
C39 H39 0.9500 . ?
C39 C38 1.385(9) . ?
C39 C40 1.382(10) . ?
C36 C37 1.399(9) . ?
C7 C8 1.436(8) . ?
C7 C12 1.412(8) . ?
C28 C29 1.389(9) . ?
C13 H13A 0.9900 . ?
C13 H13B 0.9900 . ?
C13 C14 1.517(9) . ?
C2 C3 1.409(9) . ?
C27 H27 0.9500 . ?
C27 C26 1.392(9) . ?
C18 H18 0.9500 . ?
C18 C17 1.392(9) . ?
C18 C19 1.381(9) . ?
C17 H17 0.9500 . ?
C37 H37 0.9500 . ?
C37 C38 1.391(9) . ?
C15 H15A 0.9900 . ?
C15 H15B 0.9900 . ?
C15 C14 1.497(9) . ?
C26 H26 0.9500 . ?
C26 C25 1.382(9) . ?
C53 H53 0.9500 . ?
C53 C52 1.393(9) . ?
C34 H34A 0.9900 . ?
C34 H34B 0.9900 . ?
C34 C35 1.526(8) . ?
C12 H12 0.9500 . ?
C43 H43 0.9500 . ?
C35 H35A 0.9800 . ?
C35 H35B 0.9800 . ?
C35 H35C 0.9800 . ?
C38 H38 0.9500 . ?
C40 H40 0.9500 . ?
C45 H45 0.9500 . ?
C45 C46 1.393(10) . ?
C19 H19 0.9500 . ?
C19 C20 1.400(9) . ?
C54 H54A 0.9900 . ?
C54 H54B 0.9900 . ?
C54 C55 1.526(9) . ?
C5 H5 0.9500 . ?
C5 C4 1.411(9) . ?
C5 C6 1.361(9) . ?
C3 H3 0.9500 . ?
C3 C4 1.373(9) . ?
C29 H29 0.9500 . ?
C29 C30 1.393(9) . ?
C46 H46 0.9500 . ?
C46 C47 1.377(10) . ?
C31 H31 0.9500 . ?
C31 C30 1.390(10) . ?
C49 H49 0.9500 . ?
C49 C50 1.391(9) . ?
C25 H25 0.9500 . ?
C25 C24 1.399(9) . ?
C24 H24 0.9500 . ?
C20 H20 0.9500 . ?
C47 H47 0.9500 . ?
C30 H30 0.9500 . ?
C50 H50 0.9500 . ?
C50 C51 1.387(10) . ?
C51 H51 0.9500 . ?
C51 C52 1.385(10) . ?
C14 H14A 0.9900 . ?
C14 H14B 0.9900 . ?
C55 H55A 0.9800 . ?
C55 H55B 0.9800 . ?
C55 H55C 0.9800 . ?
C6 H6 0.9500 . ?
C52 H52 0.9500 . ?

loop_
_geom_torsion_atom_site_label_1
_geom_torsion_atom_site_label_2
_geom_torsion_atom_site_label_3
_geom_torsion_atom_site_label_4
_geom_torsion
_geom_torsion_site_symmetry_1
_geom_torsion_site_symmetry_2
_geom_torsion_site_symmetry_3
_geom_torsion_site_symmetry_4
_geom_torsion_publ_flag
Pt1 N1 C1 C2 1.4(6) . . . . ?
Pt1 N1 C1 C6 -178.0(5) . . . . ?
Pt1 N1 C13 C14 27.0(7) . . . . ?
Pt1 N3 C7 C8 4.0(6) . . . . ?
Pt1 N3 C7 C12 -178.0(5) . . . . ?
Pt1 N3 C15 C14 -35.0(7) . . . . ?
Pt1 N4 C8 C9 -177.7(5) . . . . ?
Pt1 N4 C8 C7 1.9(6) . . . . ?
Pt1 N2 C2 C1 1.9(6) . . . . ?
Pt1 N2 C2 C3 -175.2(5) . . . . ?
P1 C22 C23 C24 -179.2(5) . . . . ?
P1 C22 C27 C26 178.3(4) . . . . ?
P1 C16 C21 C20 -172.4(5) . . . . ?
P1 C16 C17 C18 172.5(5) . . . . ?
P1 C28 C29 C30 172.0(5) . . . . ?
P2 C48 C53 C52 175.7(5) . . . . ?
P2 C48 C49 C50 -174.9(5) . . . . ?
P2 C42 C43 C44 177.4(5) . . . . ?
P2 C42 C47 C46 -175.3(5) . . . . ?
P2 C36 C37 C38 -177.1(5) . . . . ?
O4 S2 C10 C11 57.9(5) . . . . ?
O4 S2 C10 C9 -120.8(5) . . . . ?
O5 S2 C10 C11 179.1(4) . . . . ?
O5 S2 C10 C9 0.4(5) . . . . ?
O6 S2 C10 C11 -61.1(5) . . . . ?
O6 S2 C10 C9 120.2(5) . . . . ?
O1 S1 C4 C5 -173.3(4) . . . . ?
O1 S1 C4 C3 1.3(6) . . . . ?
O2 S1 C4 C5 -53.8(5) . . . . ?
O2 S1 C4 C3 120.8(5) . . . . ?
O3 S1 C4 C5 66.0(5) . . . . ?
O3 S1 C4 C3 -119.4(5) . . . . ?
N1 C1 C2 N2 -2.1(7) . . . . ?
N1 C1 C2 C3 175.2(5) . . . . ?
N1 C1 C6 C5 -177.9(5) . . . . ?
N1 C13 C14 C15 -63.2(7) . . . . ?
N3 C7 C8 N4 -3.8(7) . . . . ?
N3 C7 C8 C9 175.9(5) . . . . ?
N3 C7 C12 C11 -176.6(6) . . . . ?
N3 C15 C14 C13 67.9(7) . . . . ?
N2 C2 C3 C4 -179.8(5) . . . . ?
C22 P1 C16 C21 92.4(5) . . . . ?
C22 P1 C16 C17 -81.5(5) . . . . ?
C22 P1 C28 C33 -15.5(6) . . . . ?
C22 P1 C28 C29 169.9(5) . . . . ?
C22 P1 C34 C35 178.1(4) . . . . ?
C22 C23 C24 C25 1.2(9) . . . . ?
C22 C27 C26 C25 0.6(9) . . . . ?
C23 C22 C27 C26 -0.4(9) . . . . ?
C41 C36 C37 C38 0.2(9) . . . . ?
C16 P1 C22 C23 58.7(5) . . . . ?
C16 P1 C22 C27 -120.0(5) . . . . ?
C16 P1 C28 C33 -134.7(5) . . . . ?
C16 P1 C28 C29 50.6(5) . . . . ?
C16 P1 C34 C35 -61.9(5) . . . . ?
C16 C21 C20 C19 -0.4(9) . . . . ?
C48 P2 C42 C43 133.2(5) . . . . ?
C48 P2 C42 C47 -50.2(5) . . . . ?
C48 P2 C36 C41 -55.2(6) . . . . ?
C48 P2 C36 C37 122.1(5) . . . . ?
C48 P2 C54 C55 57.4(6) . . . . ?
C48 C53 C52 C51 -0.7(10) . . . . ?
C48 C49 C50 C51 -0.9(10) . . . . ?
C44 C45 C46 C47 1.9(10) . . . . ?
C33 C32 C31 C30 0.0(9) . . . . ?
C33 C28 C29 C30 -2.7(9) . . . . ?
C42 P2 C48 C53 146.1(5) . . . . ?
C42 P2 C48 C49 -37.8(6) . . . . ?
C42 P2 C36 C41 63.7(5) . . . . ?
C42 P2 C36 C37 -118.9(5) . . . . ?
C42 P2 C54 C55 -61.3(6) . . . . ?
C32 C33 C28 P1 -174.1(5) . . . . ?
C32 C33 C28 C29 0.5(9) . . . . ?
C32 C31 C30 C29 -2.2(9) . . . . ?
C21 C16 C17 C18 -1.4(9) . . . . ?
C1 N1 C13 C14 -155.7(5) . . . . ?
C1 C2 C3 C4 3.2(8) . . . . ?
C36 P2 C48 C53 -93.2(5) . . . . ?
C36 P2 C48 C49 83.0(5) . . . . ?
C36 P2 C42 C43 13.3(6) . . . . ?
C36 P2 C42 C47 -170.1(5) . . . . ?
C36 P2 C54 C55 177.2(5) . . . . ?
C36 C41 C40 C39 -1.8(9) . . . . ?
C36 C37 C38 C39 -0.1(9) . . . . ?
C7 N3 C15 C14 150.1(5) . . . . ?
C28 P1 C22 C23 -60.8(5) . . . . ?
C28 P1 C22 C27 120.4(5) . . . . ?
C28 P1 C16 C21 -148.2(5) . . . . ?
C28 P1 C16 C17 37.9(5) . . . . ?
C28 P1 C34 C35 58.4(5) . . . . ?
C28 C33 C32 C31 0.9(9) . . . . ?
C28 C29 C30 C31 3.5(9) . . . . ?
C13 N1 C1 C2 -176.1(5) . . . . ?
C13 N1 C1 C6 4.5(9) . . . . ?
C2 C1 C6 C5 2.7(8) . . . . ?
C2 C3 C4 S1 -172.9(4) . . . . ?
C2 C3 C4 C5 1.4(9) . . . . ?
C27 C22 C23 C24 -0.5(9) . . . . ?
C27 C26 C25 C24 0.1(10) . . . . ?
C18 C19 C20 C21 -0.8(9) . . . . ?
C8 C9 C10 S2 179.2(4) . . . . ?
C8 C9 C10 C11 0.6(9) . . . . ?
C8 C7 C12 C11 1.3(8) . . . . ?
C17 C16 C21 C20 1.5(9) . . . . ?
C17 C18 C19 C20 1.0(9) . . . . ?
C15 N3 C7 C8 179.1(5) . . . . ?
C15 N3 C7 C12 -2.8(9) . . . . ?
C26 C25 C24 C23 -1.0(10) . . . . ?
C53 C48 C49 C50 1.2(9) . . . . ?
C34 P1 C22 C23 179.3(5) . . . . ?
C34 P1 C22 C27 0.6(6) . . . . ?
C34 P1 C16 C21 -27.8(6) . . . . ?
C34 P1 C16 C17 158.3(5) . . . . ?
C34 P1 C28 C33 104.5(5) . . . . ?
C34 P1 C28 C29 -70.2(5) . . . . ?
C12 C11 C10 S2 179.7(4) . . . . ?
C12 C11 C10 C9 -1.6(9) . . . . ?
C12 C7 C8 N4 178.0(5) . . . . ?
C12 C7 C8 C9 -2.3(8) . . . . ?
C43 C44 C45 C46 0.4(10) . . . . ?
C43 C42 C47 C46 1.3(9) . . . . ?
C38 C39 C40 C41 1.9(10) . . . . ?
C40 C41 C36 P2 178.1(5) . . . . ?
C40 C41 C36 C37 0.8(9) . . . . ?
C40 C39 C38 C37 -0.9(9) . . . . ?
C10 C11 C12 C7 0.6(9) . . . . ?
C10 C9 C8 N4 -179.0(5) . . . . ?
C10 C9 C8 C7 1.4(8) . . . . ?
C45 C44 C43 C42 -1.8(9) . . . . ?
C45 C46 C47 C42 -2.7(10) . . . . ?
C19 C18 C17 C16 0.1(9) . . . . ?
C54 P2 C48 C53 26.0(6) . . . . ?
C54 P2 C48 C49 -157.9(5) . . . . ?
C54 P2 C42 C43 -106.8(5) . . . . ?
C54 P2 C42 C47 69.8(5) . . . . ?
C54 P2 C36 C41 -175.2(5) . . . . ?
C54 P2 C36 C37 2.1(6) . . . . ?
C49 C48 C53 C52 -0.4(9) . . . . ?
C49 C50 C51 C52 -0.2(10) . . . . ?
C47 C42 C43 C44 0.9(9) . . . . ?
C50 C51 C52 C53 1.0(10) . . . . ?
C4 C5 C6 C1 1.9(9) . . . . ?
C6 C1 C2 N2 177.3(5) . . . . ?
C6 C1 C2 C3 -5.3(8) . . . . ?
C6 C5 C4 S1 170.5(5) . . . . ?
C6 C5 C4 C3 -4.1(9) . . . . ?

loop_
_twin_individual_id
_twin_individual_mass_fraction_refined
1 0.9138(16)
2 0.0862(16)
